data_2215089
loop_
_publ_author_name
'Wun-Jun Feng'
'Guang-Peng Zhou'
'Zhao-Bin Liu'
'Yan Xu'

_publ_section_title
;
 Nd(CO~3~)(OH) from single-crystal data
;
_journal_coeditor_code FI2039
_journal_issue 9
_journal_name_full 'Acta Crystallographica Section E'
_journal_page_first i174
_journal_page_last i174
_journal_paper_doi 10.1107/S160053680703721X
_journal_volume 63
_journal_year 2007
_chemical_compound_source Synthetic
_chemical_formula_iupac '[Nd (C O3) (O H)]'
_chemical_formula_moiety 'C H Nd O4'
_chemical_formula_sum 'C H Nd O4'
_chemical_formula_weight 221.26
_chemical_name_mineral Gysinite-(Nd)
_chemical_name_systematic
;
poly[\m-hydroxido-\m-carbonato-neodymium]
;
_space_group_IT_number 62
_symmetry_cell_setting orthorhombic
_symmetry_space_group_name_Hall '-P 2ac 2n'
_symmetry_space_group_name_H-M 'P n m a'
_atom_sites_solution_hydrogens difmap
_atom_sites_solution_primary direct
_atom_sites_solution_secondary difmap
_audit_creation_method SHELXL97
_cell_angle_alpha 90.00
_cell_angle_beta 90.00
_cell_angle_gamma 90.00
_cell_formula_units_Z 4
_cell_length_a 7.231(5)
_cell_length_b 4.964(4)
_cell_length_c 8.489(6)
_cell_measurement_reflns_used 1700
_cell_measurement_temperature 293(2)
_cell_measurement_theta_max 27.00
_cell_measurement_theta_min 3.70
_cell_volume 304.7(4)
_computing_cell_refinement 'SAINT (Bruker, 2005)'
_computing_data_collection 'APEX2 (Bruker, 2005)'
_computing_data_reduction 'SHELXTL (Sheldrick, 1997a)'
_computing_molecular_graphics SHELXTL
_computing_publication_material SHELXTL
_computing_structure_refinement 'SHELXL97 (Sheldrick, 1997b)'
_computing_structure_solution 'SHELXS97 (Sheldrick, 1997b)'
_database_code_amcsd 0010477
_diffrn_ambient_temperature 293(2)
_diffrn_measured_fraction_theta_full 0.964
_diffrn_measured_fraction_theta_max 0.964
_diffrn_measurement_device_type 'Bruker APEXII CCD'
_diffrn_measurement_method \w
_diffrn_radiation_monochromator graphite
_diffrn_radiation_source 'fine-focus sealed tube'
_diffrn_radiation_type MoK\a
_diffrn_radiation_wavelength 0.71073
_diffrn_reflns_av_R_equivalents 0.0268
_diffrn_reflns_av_sigmaI/netI 0.0245
_diffrn_reflns_limit_h_max 9
_diffrn_reflns_limit_h_min -3
_diffrn_reflns_limit_k_max 6
_diffrn_reflns_limit_k_min -6
_diffrn_reflns_limit_l_max 11
_diffrn_reflns_limit_l_min -10
_diffrn_reflns_number 1730
_diffrn_reflns_theta_full 28.73
_diffrn_reflns_theta_max 28.73
_diffrn_reflns_theta_min 3.70
_diffrn_standards_decay_% 0
_exptl_absorpt_coefficient_mu 16.857
_exptl_absorpt_correction_T_max 0.4312
_exptl_absorpt_correction_T_min 0.3457
_exptl_absorpt_correction_type multi-scan
_exptl_absorpt_process_details '(SADABS; Sheldrick, 2003)'
_exptl_crystal_colour pink
_exptl_crystal_density_diffrn 4.823
_exptl_crystal_density_method 'not measured'
_exptl_crystal_description block
_exptl_crystal_F_000 396
_exptl_crystal_size_max 0.08
_exptl_crystal_size_mid 0.08
_exptl_crystal_size_min 0.06
_refine_diff_density_max 1.171
_refine_diff_density_min -1.091
_refine_ls_extinction_coef 0.040(2)
_refine_ls_extinction_expression Fc^*^=kFc[1+0.001xFc^2^\l^3^/sin(2\q)]^-1/4^
_refine_ls_extinction_method 'SHELXL97 (Sheldrick, 1997b)'
_refine_ls_goodness_of_fit_ref 1.074
_refine_ls_hydrogen_treatment refxyz
_refine_ls_matrix_type full
_refine_ls_number_parameters 38
_refine_ls_number_reflns 424
_refine_ls_number_restraints 1
_refine_ls_restrained_S_all 1.072
_refine_ls_R_factor_all 0.0212
_refine_ls_R_factor_gt 0.0195
_refine_ls_shift/su_max 0.015
_refine_ls_shift/su_mean 0.001
_refine_ls_structure_factor_coef Fsqd
_refine_ls_weighting_details 'calc w = 1/[\s^2^(Fo^2^)+(0.0319P)^2^+0.2734P] where P=(Fo^2^+2Fc^2^)/3'
_refine_ls_weighting_scheme calc
_refine_ls_wR_factor_gt 0.0491
_refine_ls_wR_factor_ref 0.0499
_reflns_number_gt 399
_reflns_number_total 424
_reflns_threshold_expression I>2\s(I)
_cod_data_source_file fi2039.cif
_cod_data_source_block I
_cod_database_code 2215089
_cod_database_fobs_code 2215089

loop_
_space_group_symop_operation_xyz
'x, y, z'
'-x+1/2, -y, z+1/2'
'-x, y+1/2, -z'
'x+1/2, -y+1/2, -z+1/2'
'-x, -y, -z'
'x-1/2, y, -z-1/2'
'x, -y-1/2, z'
'-x-1/2, y-1/2, z-1/2'

loop_
_atom_site_type_symbol
_atom_site_label
_atom_site_fract_x
_atom_site_fract_y
_atom_site_fract_z
_atom_site_U_iso_or_equiv
_atom_site_adp_type
_atom_site_calc_flag
_atom_site_refinement_flags
_atom_site_occupancy
Nd Nd1 0.35584(4) 0.2500 0.83332(3) 0.00774(18) Uani d S 1
O O1 0.1525(3) -0.0258(6) 0.6121(4) 0.0095(6) Uani d . 1
O O2 0.0386(6) 0.2500 0.8949(5) 0.0144(9) Uani d SD 1
H H1 0.000(14) 0.154(15) 0.970(7) 0.017 Uiso d PD 0.50
O O3 0.2941(7) -0.2500 0.8032(5) 0.0141(9) Uani d S 1
C C1 0.1960(9) -0.2500 0.6793(6) 0.0074(11) Uani d S 1

loop_
_atom_site_aniso_label
_atom_site_aniso_U_11
_atom_site_aniso_U_22
_atom_site_aniso_U_33
_atom_site_aniso_U_12
_atom_site_aniso_U_13
_atom_site_aniso_U_23
Nd1 0.0073(2) 0.0066(2) 0.0093(2) 0.000 0.00035(9) 0.000
O1 0.0106(14) 0.0075(15) 0.0103(14) 0.0010(10) 0.0005(10) 0.0007(13)
O2 0.010(2) 0.024(2) 0.0089(19) 0.000 0.0002(16) 0.000
O3 0.021(2) 0.008(2) 0.0140(19) 0.000 -0.0064(18) 0.000
C1 0.007(3) 0.006(3) 0.009(3) 0.000 0.0028(19) 0.000

loop_
_atom_type_symbol
_atom_type_description
_atom_type_scat_dispersion_real
_atom_type_scat_dispersion_imag
_atom_type_scat_source
C C 0.0033 0.0016 'International Tables Vol C Tables 4.2.6.8 and 6.1.1.4'
H H 0.0000 0.0000 'International Tables Vol C Tables 4.2.6.8 and 6.1.1.4'
O O 0.0106 0.0060 'International Tables Vol C Tables 4.2.6.8 and 6.1.1.4'
Nd Nd -0.1943 3.0179 'International Tables Vol C Tables 4.2.6.8 and 6.1.1.4'

loop_
_geom_angle_atom_site_label_1
_geom_angle_atom_site_label_2
_geom_angle_atom_site_label_3
_geom_angle_site_symmetry_1
_geom_angle_site_symmetry_3
_geom_angle
_geom_angle_publ_flag
O2 Nd1 O2 6_657 . 137.14(12) n
O2 Nd1 O3 6_657 . 90.92(11) n
O2 Nd1 O3 . . 81.41(12) n
O2 Nd1 O3 6_657 1_565 90.92(11) n
O2 Nd1 O3 . 1_565 81.41(12) n
O3 Nd1 O3 . 1_565 156.6(2) n
O2 Nd1 O1 6_657 4_556 71.38(12) n
O2 Nd1 O1 . 4_556 140.24(10) n
O3 Nd1 O1 . 4_556 133.04(13) n
O3 Nd1 O1 1_565 4_556 69.26(14) n
O2 Nd1 O1 6_657 6_657 71.38(11) n
O2 Nd1 O1 . 6_657 140.24(10) n
O3 Nd1 O1 . 6_657 69.26(14) n
O3 Nd1 O1 1_565 6_657 133.04(13) n
O1 Nd1 O1 4_556 6_657 63.92(14) n
O2 Nd1 O1 6_657 8_666 139.50(10) n
O2 Nd1 O1 . 8_666 77.08(11) n
O3 Nd1 O1 . 8_666 120.24(12) n
O3 Nd1 O1 1_565 8_666 70.77(12) n
O1 Nd1 O1 4_556 8_666 68.40(10) n
O1 Nd1 O1 6_657 8_666 94.72(7) n
O2 Nd1 O1 6_657 2 139.50(10) n
O2 Nd1 O1 . 2 77.08(11) n
O3 Nd1 O1 . 2 70.77(12) n
O3 Nd1 O1 1_565 2 120.24(12) n
O1 Nd1 O1 4_556 2 94.72(7) n
O1 Nd1 O1 6_657 2 68.40(10) n
O1 Nd1 O1 8_666 2 50.35(15) n
O2 Nd1 O1 6_657 . 74.76(12) n
O2 Nd1 O1 . . 68.32(11) n
O3 Nd1 O1 . . 49.42(12) n
O3 Nd1 O1 1_565 . 108.93(12) n
O1 Nd1 O1 4_556 . 146.02(6) n
O1 Nd1 O1 6_657 . 107.59(12) n
O1 Nd1 O1 8_666 . 144.81(6) n
O1 Nd1 O1 2 . 113.18(5) n
O2 Nd1 O1 6_657 7_565 74.76(12) n
O2 Nd1 O1 . 7_565 68.32(11) n
O3 Nd1 O1 . 7_565 108.93(12) n
O3 Nd1 O1 1_565 7_565 49.42(12) n
O1 Nd1 O1 4_556 7_565 107.59(12) n
O1 Nd1 O1 6_657 7_565 146.02(6) n
O1 Nd1 O1 8_666 7_565 113.18(5) n
O1 Nd1 O1 2 7_565 144.81(6) n
O1 Nd1 O1 . 7_565 59.71(14) n
O2 Nd1 C1 6_657 2 152.98(16) n
O2 Nd1 C1 . 2 69.88(16) n
O3 Nd1 C1 . 2 94.45(10) n
O3 Nd1 C1 1_565 2 94.45(10) n
O1 Nd1 C1 4_556 2 85.83(13) n
O1 Nd1 C1 6_657 2 85.83(13) n
O1 Nd1 C1 8_666 2 25.80(8) n
O1 Nd1 C1 2 2 25.80(8) n
O1 Nd1 C1 . 2 127.56(12) n
O1 Nd1 C1 7_565 2 127.56(12) n
O2 Nd1 C1 6_657 . 81.87(12) n
O2 Nd1 C1 . . 74.00(13) n
O3 Nd1 C1 . . 24.29(13) n
O3 Nd1 C1 1_565 . 133.66(14) n
O1 Nd1 C1 4_556 . 145.70(13) n
O1 Nd1 C1 6_657 . 87.72(14) n
O1 Nd1 C1 8_666 . 136.82(12) n
O1 Nd1 C1 2 . 91.91(12) n
O1 Nd1 C1 . . 25.14(11) n
O1 Nd1 C1 7_565 . 84.79(12) n
C1 Nd1 C1 2 . 112.29(9) n
C1 O1 Nd1 . 6_557 125.5(3) n
C1 O1 Nd1 . 2_554 92.2(3) n
Nd1 O1 Nd1 6_557 2_554 111.60(10) n
C1 O1 Nd1 . . 89.9(3) n
Nd1 O1 Nd1 6_557 . 93.30(11) n
Nd1 O1 Nd1 2_554 . 147.34(11) n
Nd1 O2 Nd1 6_557 . 111.45(17) n
Nd1 O2 H1 6_557 . 116(7) n
Nd1 O2 H1 . . 119(7) n
C1 O3 Nd1 . . 100.49(10) n
C1 O3 Nd1 . 1_545 100.49(10) n
Nd1 O3 Nd1 . 1_545 156.6(2) n
O3 C1 O1 . 7 120.2(3) n
O3 C1 O1 . . 120.2(3) n
O1 C1 O1 7 . 119.4(5) n
O3 C1 Nd1 . 2_554 153.3(4) n
O1 C1 Nd1 7 2_554 62.0(2) n
O1 C1 Nd1 . 2_554 62.0(2) n
O3 C1 Nd1 . . 55.22(10) n
O1 C1 Nd1 7 . 171.7(4) n
O1 C1 Nd1 . . 65.0(2) n
Nd1 C1 Nd1 2_554 . 118.41(10) n
O3 C1 Nd1 . 1_545 55.22(10) n
O1 C1 Nd1 7 1_545 65.0(2) n
O1 C1 Nd1 . 1_545 171.7(4) n
Nd1 C1 Nd1 2_554 1_545 118.41(10) n
Nd1 C1 Nd1 . 1_545 109.76(19) n

loop_
_geom_bond_atom_site_label_1
_geom_bond_atom_site_label_2
_geom_bond_site_symmetry_2
_geom_bond_distance
_geom_bond_publ_flag
Nd1 O2 6_657 2.346(4) y
Nd1 O2 . 2.353(4) y
Nd1 O3 . 2.535(2) y
Nd1 O3 1_565 2.535(2) y
Nd1 O1 4_556 2.587(3) y
Nd1 O1 6_657 2.587(3) y
Nd1 O1 8_666 2.616(4) y
Nd1 O1 2 2.616(4) y
Nd1 O1 . 2.750(3) y
Nd1 O1 7_565 2.750(3) y
Nd1 C1 2 2.961(6) n
Nd1 C1 . 3.034(4) n
O1 C1 . 1.289(4) n
O1 Nd1 6_557 2.587(3) n
O1 Nd1 2_554 2.616(4) n
O2 Nd1 6_557 2.346(4) n
O2 H1 . 0.84(2) n
O3 C1 . 1.269(7) n
O3 Nd1 1_545 2.535(2) n
C1 O1 7 1.289(4) n
C1 Nd1 2_554 2.961(6) n
C1 Nd1 1_545 3.034(4) n

loop_
_cod_related_entry_id
_cod_related_entry_database
_cod_related_entry_code
1 AMCSD 0010477
